data_2009344
loop_
_publ_author_name
'S.Shanmuga Sundara Raj'
'Hoong-Kun Fun'
'Zhen-Feng Chen'
'Jing Zhang'
'Xiang Xue'
'Ren-Gen Xiong'
'Xiao-Zeng You'

_publ_section_title
;
 Dioxobis(8-quinolinolato-<i>N</i>,<i>O</i>)tungsten(VI)
;
_journal_issue 12
_journal_name_full 'Acta Crystallographica Section C'
_journal_page_first 2037
_journal_page_last 2039
_journal_paper_doi 10.1107/S0108270199010719
_journal_volume 55
_journal_year 1999
_chemical_formula_iupac '[WO2 (C9 H6 NO)2 ]'
_chemical_formula_moiety 'C18 H12 N2 O4 W'
_chemical_formula_sum 'C18 H12 N2 O4 W'
_chemical_formula_weight 504.15
_chemical_name_systematic
;
Dioxo-bis(8-quinolinolato-N,O)tungsten(VI)
;
_space_group_IT_number 15
_symmetry_cell_setting monoclinic
_symmetry_space_group_name_Hall '-C 2yc'
_symmetry_space_group_name_H-M 'C 1 2/c 1'
_audit_creation_method SHELXL-97
_cell_angle_alpha 90.00
_cell_angle_beta 109.5660(10)
_cell_angle_gamma 90.00
_cell_formula_units_Z 4
_cell_length_a 13.3506(3)
_cell_length_b 9.43970(10)
_cell_length_c 13.5106(3)
_cell_measurement_reflns_used 4538
_cell_measurement_temperature 293(2)
_cell_measurement_theta_max 28.31
_cell_measurement_theta_min 2.70
_cell_volume 1604.36(5)
_computing_cell_refinement 'SAINT (Siemens, 1996)'
_computing_data_collection 'SMART (Siemens, 1996)'
_computing_data_reduction SAINT
_computing_molecular_graphics SHELXTL
_computing_publication_material
;
SHELXTL and PLATON (Spek, 1990)
;
_computing_structure_refinement SHELXTL
_computing_structure_solution 'SHELXTL (Sheldrick, 1997)'
_diffrn_ambient_temperature 293(2)
_diffrn_detector_area_resol_mean 8.33
_diffrn_measured_fraction_theta_full 0.997
_diffrn_measured_fraction_theta_max 0.997
_diffrn_measurement_device_type
;
Siemens SMART CCD area detector diffractometer
;
_diffrn_measurement_method '\w scans'
_diffrn_radiation_monochromator graphite
_diffrn_radiation_source 'fine-focus sealed tube'
_diffrn_radiation_type MoK\a
_diffrn_radiation_wavelength 0.71073
_diffrn_reflns_av_R_equivalents 0.047
_diffrn_reflns_av_sigmaI/netI 0.052
_diffrn_reflns_limit_h_max 17
_diffrn_reflns_limit_h_min -16
_diffrn_reflns_limit_k_max 12
_diffrn_reflns_limit_k_min -12
_diffrn_reflns_limit_l_max 11
_diffrn_reflns_limit_l_min -17
_diffrn_reflns_number 5573
_diffrn_reflns_theta_full 28.30
_diffrn_reflns_theta_max 28.30
_diffrn_reflns_theta_min 2.70
_exptl_absorpt_coefficient_mu 7.23
_exptl_absorpt_correction_T_max 0.561
_exptl_absorpt_correction_T_min 0.307
_exptl_absorpt_correction_type empirical
_exptl_absorpt_process_details '(SADABS; Sheldrick, 1996)'
_exptl_crystal_colour brown
_exptl_crystal_density_diffrn 2.087
_exptl_crystal_density_method 'not measured'
_exptl_crystal_description slab
_exptl_crystal_F_000 960
_exptl_crystal_size_max 0.20
_exptl_crystal_size_mid 0.18
_exptl_crystal_size_min 0.08
_refine_diff_density_max 1.524
_refine_diff_density_min -1.883
_refine_ls_extinction_method none
_refine_ls_goodness_of_fit_ref 1.04
_refine_ls_hydrogen_treatment constr
_refine_ls_matrix_type full
_refine_ls_number_parameters 114
_refine_ls_number_reflns 1993
_refine_ls_number_restraints 0
_refine_ls_restrained_S_all 1.04
_refine_ls_R_factor_all 0.040
_refine_ls_R_factor_gt 0.035
_refine_ls_shift/su_max 0.00
_refine_ls_shift/su_mean 0.00
_refine_ls_structure_factor_coef Fsqd
_refine_ls_weighting_details 'calc w = 1/[\s^2^(Fo^2^)+(0.0518P)^2^] where P=(Fo^2^+2Fc^2^)/3'
_refine_ls_weighting_scheme calc
_refine_ls_wR_factor_ref 0.089
_reflns_number_gt 1804
_reflns_number_total 1993
_reflns_threshold_expression 'I > 2\s(I)'
_cod_data_source_file sk1319.cif
_cod_data_source_block xrgt80m
_cod_depositor_comments
;
The following automatic conversions were performed:
'_symmetry_cell_setting' value 'Monoclinic' changed to 'monoclinic'
according to '/home/saulius/struct/CIF-dictionaries/cif_core.dic'
dictionary named 'cif_core.dic' version 2.4.1 from 2010-06-29.

Automatic conversion script
Id: cif_fix_enum 1527 2010-12-29 10:47:43Z saulius 

The following automatic conversions were performed:

'_symmetry_cell_setting' value 'Monoclinic' changed to 'monoclinic'
according to /home/saulius/struct/CIF-dictionaries/cif_core.dic
dictionary named 'cif_core.dic' version 2.4.1 from 2010-06-29.

Automatic conversion script
Id: cif_fix_values 1715 2011-07-08 13:25:40Z adriana 
;
_cod_original_sg_symbol_H-M 'C 2/c'
_cod_database_code 2009344

loop_
_symmetry_equiv_pos_as_xyz
' x,y,z'
-x,y,1/2-z
-x,-y,-z
x,-y,1/2+z
1/2+x,1/2+y,z
1/2-x,1/2+y,1/2-z
1/2-x,1/2-y,-z
1/2+x,1/2-y,1/2+z

loop_
_atom_site_label
_atom_site_fract_x
_atom_site_fract_y
_atom_site_fract_z
_atom_site_U_iso_or_equiv
_atom_site_adp_type
_atom_site_calc_flag
_atom_site_refinement_flags
_atom_site_occupancy
_atom_site_disorder_assembly
_atom_site_disorder_group
_atom_site_type_symbol
W1 0.0000 0.55620(3) 0.2500 0.02824(12) Uani d S 1 . . W
O1 0.1082(4) 0.4471(4) 0.3025(4) 0.0359(9) Uani d . 1 . . O
O2 -0.0406(3) 0.6087(4) 0.3724(3) 0.0284(7) Uani d . 1 . . O
N1 0.1059(3) 0.7500(4) 0.3277(3) 0.0238(8) Uani d . 1 . . N
C1 0.1806(4) 0.8166(6) 0.3010(4) 0.0305(10) Uani d . 1 . . C
H1B 0.1932 0.7893 0.2400 0.037 Uiso calc R 1 . . H
C2 0.2411(5) 0.9267(6) 0.3615(6) 0.0410(14) Uani d . 1 . . C
H2A 0.2915 0.9733 0.3397 0.049 Uiso calc R 1 . . H
C3 0.2259(5) 0.9652(6) 0.4521(5) 0.0378(13) Uani d . 1 . . C
H3A 0.2659 1.0385 0.4923 0.045 Uiso calc R 1 . . H
C4 0.1494(4) 0.8943(6) 0.4860(4) 0.0313(11) Uani d . 1 . . C
C5 0.1287(5) 0.9190(6) 0.5788(5) 0.0395(14) Uani d . 1 . . C
H5A 0.1674 0.9872 0.6257 0.047 Uiso calc R 1 . . H
C6 0.0517(5) 0.8437(7) 0.6013(4) 0.0404(13) Uani d . 1 . . C
H6A 0.0384 0.8624 0.6633 0.048 Uiso calc R 1 . . H
C7 -0.0083(4) 0.7381(6) 0.5328(4) 0.0327(11) Uani d . 1 . . C
H7A -0.0609 0.6887 0.5492 0.039 Uiso calc R 1 . . H
C8 0.0117(4) 0.7093(5) 0.4421(4) 0.0246(9) Uani d . 1 . . C
C9 0.0903(3) 0.7867(5) 0.4174(4) 0.0228(9) Uani d . 1 . . C

loop_
_atom_site_aniso_label
_atom_site_aniso_U_11
_atom_site_aniso_U_22
_atom_site_aniso_U_33
_atom_site_aniso_U_12
_atom_site_aniso_U_13
_atom_site_aniso_U_23
W1 0.02539(17) 0.03119(17) 0.02853(18) 0.000 0.00955(12) 0.000
O1 0.034(2) 0.036(2) 0.037(2) 0.0085(15) 0.0102(17) 0.0075(15)
O2 0.0268(17) 0.0327(17) 0.0298(19) -0.0101(15) 0.0148(15) -0.0037(15)
N1 0.0175(18) 0.030(2) 0.0237(19) -0.0001(15) 0.0063(15) 0.0053(16)
C1 0.021(2) 0.039(3) 0.034(3) -0.0018(19) 0.0121(19) 0.006(2)
C2 0.029(3) 0.040(3) 0.053(4) -0.012(2) 0.013(3) 0.009(2)
C3 0.028(3) 0.034(3) 0.043(3) -0.009(2) 0.000(2) -0.001(2)
C4 0.027(2) 0.026(2) 0.032(3) -0.001(2) -0.001(2) 0.000(2)
C5 0.039(3) 0.039(3) 0.031(3) 0.000(2) -0.001(2) -0.008(2)
C6 0.045(3) 0.049(3) 0.027(3) 0.008(3) 0.013(2) -0.003(2)
C7 0.032(3) 0.038(3) 0.031(3) 0.004(2) 0.015(2) 0.004(2)
C8 0.019(2) 0.028(2) 0.026(2) -0.0004(17) 0.0077(17) 0.0027(18)
C9 0.0167(19) 0.025(2) 0.024(2) 0.0009(16) 0.0035(16) 0.0026(17)

loop_
_atom_type_symbol
_atom_type_description
_atom_type_scat_dispersion_real
_atom_type_scat_dispersion_imag
_atom_type_scat_source
C C 0.0033 0.0016 'International Tables Vol C Tables 4.2.6.8 and 6.1.1.4'
H H 0.0000 0.0000 'International Tables Vol C Tables 4.2.6.8 and 6.1.1.4'
N N 0.0061 0.0033 'International Tables Vol C Tables 4.2.6.8 and 6.1.1.4'
O O 0.0106 0.0060 'International Tables Vol C Tables 4.2.6.8 and 6.1.1.4'
W W -0.8490 6.8722 'International Tables Vol C Tables 4.2.6.8 and 6.1.1.4'

loop_
_geom_angle_atom_site_label_1
_geom_angle_atom_site_label_2
_geom_angle_atom_site_label_3
_geom_angle_site_symmetry_1
_geom_angle_site_symmetry_3
_geom_angle
_geom_angle_publ_flag
O1 W1 O1 2 . 106.6(3) ?
O1 W1 O2 2 2 103.52(19) ?
O1 W1 O2 . 2 93.85(18) ?
O1 W1 O2 2 . 93.6(2) y
O1 W1 O2 . . 103.5(2) y
O2 W1 O2 2 . 150.9(2) ?
O1 W1 N1 2 . 162.14(17) ?
O1 W1 N1 . . 89.1(2) y
O2 W1 N1 2 . 83.40(15) ?
O2 W1 N1 . . 73.80(10) y
O1 W1 N1 2 2 89.13(16) ?
O1 W1 N1 . 2 162.14(18) ?
O2 W1 N1 2 2 73.79(14) ?
O2 W1 N1 . 2 83.40(15) ?
N1 W1 N1 . 2 76.9(2) ?
C8 O2 W1 . . 122.5(3) ?
C1 N1 C9 . . 118.8(4) ?
C1 N1 W1 . . 130.2(4) ?
C9 N1 W1 . . 110.8(3) ?
N1 C1 C2 . . 122.1(5) ?
C3 C2 C1 . . 119.7(5) ?
C2 C3 C4 . . 120.4(5) ?
C5 C4 C3 . . 126.4(5) ?
C5 C4 C9 . . 118.2(5) ?
C3 C4 C9 . . 115.3(5) ?
C6 C5 C4 . . 120.4(5) ?
C5 C6 C7 . . 121.7(5) ?
C8 C7 C6 . . 119.4(5) ?
O2 C8 C7 . . 123.6(5) ?
O2 C8 C9 . . 116.8(4) ?
C7 C8 C9 . . 119.6(5) ?
N1 C9 C8 . . 115.7(4) ?
N1 C9 C4 . . 123.6(4) ?
C8 C9 C4 . . 120.7(5) ?

loop_
_geom_bond_atom_site_label_1
_geom_bond_atom_site_label_2
_geom_bond_site_symmetry_2
_geom_bond_distance
_geom_bond_publ_flag
W1 O1 2 1.722(4) ?
W1 O1 . 1.722(4) y
W1 O2 2 1.968(4) ?
W1 O2 . 1.968(4) y
W1 N1 . 2.336(4) y
W1 N1 2 2.336(4) ?
O2 C8 . 1.355(6) y
N1 C1 . 1.328(6) y
N1 C9 . 1.341(6) y
C1 C2 . 1.399(8) ?
C2 C3 . 1.355(10) ?
C3 C4 . 1.419(9) ?
C4 C5 . 1.391(9) ?
C4 C9 . 1.422(7) ?
C5 C6 . 1.365(9) ?
C6 C7 . 1.413(8) ?
C7 C8 . 1.366(7) ?
C8 C9 . 1.408(6) ?

loop_
_geom_hbond_atom_site_label_D
_geom_hbond_atom_site_label_H
_geom_hbond_atom_site_label_A
_geom_hbond_site_symmetry_A
_geom_hbond_distance_DH
_geom_hbond_distance_HA
_geom_hbond_distance_DA
_geom_hbond_angle_DHA
_geom_hbond_publ_flag
C2 H2A O2 5_555 0.93 2.49 3.344(8) 153 yes

loop_
_geom_torsion_atom_site_label_1
_geom_torsion_atom_site_label_2
_geom_torsion_atom_site_label_3
_geom_torsion_atom_site_label_4
_geom_torsion_site_symmetry_1
_geom_torsion
O1 W1 O2 C8 2 -173.1(4)
O1 W1 O2 C8 . 78.9(4)
O2 W1 O2 C8 2 -46.1(3)
N1 W1 O2 C8 . -6.2(4)
N1 W1 O2 C8 2 -84.4(4)
O1 W1 N1 C1 2 -133.1(6)
O1 W1 N1 C1 . 75.0(4)
O2 W1 N1 C1 2 -19.0(4)
O2 W1 N1 C1 . 179.3(4)
N1 W1 N1 C1 2 -93.8(4)
O1 W1 N1 C9 2 52.7(7)
O1 W1 N1 C9 . -99.3(3)
O2 W1 N1 C9 2 166.8(3)
O2 W1 N1 C9 . 5.1(3)
N1 W1 N1 C9 2 91.9(3)
C9 N1 C1 C2 . -2.1(7)
W1 N1 C1 C2 . -175.9(4)
N1 C1 C2 C3 . 1.9(9)
C1 C2 C3 C4 . 0.2(9)
C2 C3 C4 C5 . 177.3(6)
C2 C3 C4 C9 . -1.8(8)
C3 C4 C5 C6 . 179.4(6)
C9 C4 C5 C6 . -1.6(8)
C4 C5 C6 C7 . 0.7(9)
C5 C6 C7 C8 . 0.7(9)
W1 O2 C8 C7 . -173.5(4)
W1 O2 C8 C9 . 6.5(6)
C6 C7 C8 O2 . 179.0(4)
C6 C7 C8 C9 . -1.0(8)
C1 N1 C9 C8 . -178.5(4)
W1 N1 C9 C8 . -3.5(5)
C1 N1 C9 C4 . 0.3(7)
W1 N1 C9 C4 . 175.2(4)
O2 C8 C9 N1 . -1.1(6)
C7 C8 C9 N1 . 179.0(5)
O2 C8 C9 C4 . -179.9(4)
C7 C8 C9 C4 . 0.1(7)
C5 C4 C9 N1 . -177.5(5)
C3 C4 C9 N1 . 1.6(7)
C5 C4 C9 C8 . 1.2(7)
C3 C4 C9 C8 . -179.7(5)
